data_1565975
loop_
_publ_author_name
'Kikukawa, Yuji'
'Sakamoto, Yui'
'Hirasawa, Hikari'
'Kurimoto, Yushi'
'Iwai, Hiroya'
'Hayashi, Yoshihito'

_publ_section_title
;
 Synthesis and oxidation catalysis of a difluoride-incorporated
 polyoxovanadate and isolation of active vanadium alkylperoxo species
;
_journal_issue 8
_journal_name_full 'Catalysis Science &amp; Technology'
_journal_page_first 2438
_journal_page_last 2445
_journal_paper_doi 10.1039/D1CY02103F
_journal_volume 12
_journal_year 2022
_chemical_formula_sum 'C113 H252 F4 N6 O71 V24'
_chemical_formula_weight 4129.75
_chemical_properties_physical Photo-sensitive
_space_group_crystal_system monoclinic
_space_group_IT_number 14
_space_group_name_Hall '-P 2yn'
_space_group_name_H-M_alt 'P 1 21/n 1'
_atom_sites_solution_hydrogens geom
_audit_creation_method SHELXL-2014
_audit_update_record
;
2021-10-29 deposited with the CCDC.	2022-01-04 downloaded from the CCDC.
;
_cell_angle_alpha 90
_cell_angle_beta 92.2530(10)
_cell_angle_gamma 90
_cell_formula_units_Z 2
_cell_length_a 15.7550(3)
_cell_length_b 25.4335(4)
_cell_length_c 21.5604(4)
_cell_measurement_reflns_used 9680
_cell_measurement_temperature 90(2)
_cell_measurement_theta_max 72.4186
_cell_measurement_theta_min 3.3016
_cell_volume 8632.7(3)
_computing_cell_refinement 'SAINT V8.37A (Bruker AXS Inc., 2015)'
_computing_data_collection 'Bruker Instrument Service vV6.2.0'
_computing_data_reduction 'SAINT V8.37A (Bruker AXS Inc., 2015)'
_computing_structure_refinement 'SHELXL-2014 (Sheldrick, 2014)'
_computing_structure_solution 'XT, VERSION 2014/5'
_diffrn_ambient_temperature 90(2)
_diffrn_measured_fraction_theta_full 0.998
_diffrn_measured_fraction_theta_max 0.995
_diffrn_measurement_device_type 'Bruker D8 goniometer'
_diffrn_measurement_method 'omega scans'
_diffrn_radiation_type CuK\a
_diffrn_radiation_wavelength 1.54178
_diffrn_reflns_av_R_equivalents 0.0420
_diffrn_reflns_av_unetI/netI 0.0364
_diffrn_reflns_Laue_measured_fraction_full 0.998
_diffrn_reflns_Laue_measured_fraction_max 0.995
_diffrn_reflns_limit_h_max 19
_diffrn_reflns_limit_h_min -19
_diffrn_reflns_limit_k_max 31
_diffrn_reflns_limit_k_min -28
_diffrn_reflns_limit_l_max 26
_diffrn_reflns_limit_l_min -26
_diffrn_reflns_number 68796
_diffrn_reflns_point_group_measured_fraction_full 0.998
_diffrn_reflns_point_group_measured_fraction_max 0.995
_diffrn_reflns_theta_full 67.679
_diffrn_reflns_theta_max 72.420
_diffrn_reflns_theta_min 2.688
_diffrn_source 'sealed tube'
_exptl_absorpt_coefficient_mu 11.096
_exptl_absorpt_correction_T_max 0.38
_exptl_absorpt_correction_T_min 0.22
_exptl_absorpt_correction_type multi-scan
_exptl_absorpt_process_details
;
SADABS-2016/2 - Bruker AXS area detector scaling and absorption correction
;
_exptl_crystal_colour orange
_exptl_crystal_density_diffrn 1.589
_exptl_crystal_density_meas ?
_exptl_crystal_description block
_exptl_crystal_F_000 4256
_exptl_crystal_size_max 0.2
_exptl_crystal_size_mid 0.2
_exptl_crystal_size_min 0.2
_refine_diff_density_max 1.621
_refine_diff_density_min -0.899
_refine_diff_density_rms 0.075
_refine_ls_extinction_method none
_refine_ls_goodness_of_fit_ref 1.025
_refine_ls_hydrogen_treatment constr
_refine_ls_matrix_type full
_refine_ls_number_parameters 997
_refine_ls_number_reflns 17011
_refine_ls_number_restraints 0
_refine_ls_restrained_S_all 1.025
_refine_ls_R_factor_all 0.0435
_refine_ls_R_factor_gt 0.0358
_refine_ls_shift/su_max 0.002
_refine_ls_shift/su_mean 0.000
_refine_ls_structure_factor_coef Fsqd
_refine_ls_weighting_details 'w=1/[\s^2^(Fo^2^)+(0.0373P)^2^+13.6908P] where P=(Fo^2^+2Fc^2^)/3'
_refine_ls_weighting_scheme calc
_refine_ls_wR_factor_gt 0.0882
_refine_ls_wR_factor_ref 0.0925
_reflns_Friedel_coverage 0.000
_reflns_number_gt 14723
_reflns_number_total 17011
_reflns_threshold_expression 'I > 2\s(I)'
_cod_data_source_file d1cy02103f2.cif
_cod_data_source_block V12-OtBu
_cod_depositor_comments
;
The following automatic conversions were performed:

data item '_exptl_absorpt_correction_type' value 'Multi-Scan' was
changed to 'multi-scan' in accordance with the
/home/data/users/saulius/crontab/automatic-downloads/rss-feeds/RSC/lib/dictionaries/cif_core.dic
dictionary named 'cif_core.dic' version 2.4.2 last updated on
2011-04-26.

data item '_exptl_crystal_density_meas' value 'not measured' was
changed to '?' -- the value is perceived as not measured.

Automatic conversion script
Id: cif_fix_values 7556 2019-12-06 15:28:31Z antanas 

 Adding full bibliography for 1565975--1565977.cif.
;
_cod_original_sg_symbol_H-M 'P 21/n'
_cod_database_code 1565975
_shelx_space_group_comment
;
The symmetry employed for this shelxl refinement is uniquely defined
by the following loop, which should always be used as a source of
symmetry information in preference to the above space-group names.
They are only intended as comments.
;
_shelxl_version_number 2014-3

loop_
_space_group_symop_operation_xyz
'x, y, z'
'-x+1/2, y+1/2, -z+1/2'
'-x, -y, -z'
'x-1/2, -y-1/2, z-1/2'

loop_
_atom_site_label
_atom_site_type_symbol
_atom_site_fract_x
_atom_site_fract_y
_atom_site_fract_z
_atom_site_U_iso_or_equiv
_atom_site_adp_type
_atom_site_occupancy
_atom_site_site_symmetry_order
_atom_site_calc_flag
_atom_site_refinement_flags_posn
_atom_site_refinement_flags_adp
_atom_site_refinement_flags_occupancy
_atom_site_disorder_assembly
_atom_site_disorder_group
N101 N 0.78740(14) 0.82136(9) 0.43179(10) 0.0206(5) Uani 1 1 d . . . . .
C101 C 0.80817(18) 0.76283(11) 0.43417(13) 0.0231(6) Uani 1 1 d . . . . .
H10A H 0.8676 0.7583 0.4253 0.028 Uiso 1 1 calc R U . . .
H10B H 0.8005 0.7503 0.4761 0.028 Uiso 1 1 calc R U . . .
C102 C 0.75517(19) 0.72882(12) 0.38947(15) 0.0275(6) Uani 1 1 d . . . . .
H10C H 0.7633 0.7402 0.3472 0.033 Uiso 1 1 calc R U . . .
H10D H 0.6955 0.7327 0.3979 0.033 Uiso 1 1 calc R U . . .
C103 C 0.7811(2) 0.67130(13) 0.39653(16) 0.0338(7) Uani 1 1 d . . . . .
H10E H 0.8408 0.6677 0.3879 0.041 Uiso 1 1 calc R U . . .
H10F H 0.7737 0.6602 0.4390 0.041 Uiso 1 1 calc R U . . .
C104 C 0.7287(2) 0.63587(13) 0.35279(18) 0.0395(8) Uani 1 1 d . . . . .
H10G H 0.7466 0.6000 0.3584 0.059 Uiso 1 1 calc R U . . .
H10H H 0.6697 0.6389 0.3618 0.059 Uiso 1 1 calc R U . . .
H10I H 0.7368 0.6463 0.3106 0.059 Uiso 1 1 calc R U . . .
C105 C 0.69706(18) 0.83246(12) 0.45062(14) 0.0257(6) Uani 1 1 d . . . . .
H10J H 0.6580 0.8196 0.4182 0.031 Uiso 1 1 calc R U . . .
H10K H 0.6895 0.8702 0.4534 0.031 Uiso 1 1 calc R U . . .
C106 C 0.6735(2) 0.80776(13) 0.51224(14) 0.0299(7) Uani 1 1 d . . . . .
H10L H 0.7240 0.8049 0.5392 0.036 Uiso 1 1 calc R U . . .
H10M H 0.6517 0.7726 0.5047 0.036 Uiso 1 1 calc R U . . .
C107 C 0.6066(2) 0.84036(16) 0.54470(17) 0.0438(9) Uani 1 1 d . . . . .
H10N H 0.5951 0.8238 0.5840 0.053 Uiso 1 1 calc R U . . .
H10O H 0.6300 0.8749 0.5537 0.053 Uiso 1 1 calc R U . . .
C108 C 0.5244(2) 0.84678(18) 0.50818(17) 0.0483(9) Uani 1 1 d . . . . .
H10P H 0.4861 0.8676 0.5315 0.072 Uiso 1 1 calc R U . . .
H10Q H 0.5348 0.8641 0.4696 0.072 Uiso 1 1 calc R U . . .
H10R H 0.4998 0.8128 0.5000 0.072 Uiso 1 1 calc R U . . .
C109 C 0.79289(17) 0.84285(12) 0.36644(12) 0.0225(6) Uani 1 1 d . . . . .
H10S H 0.7489 0.8263 0.3405 0.027 Uiso 1 1 calc R U . . .
H10T H 0.7805 0.8802 0.3674 0.027 Uiso 1 1 calc R U . . .
C110 C 0.87714(19) 0.83538(12) 0.33592(13) 0.0264(6) Uani 1 1 d . . . . .
H11A H 0.8886 0.7982 0.3309 0.032 Uiso 1 1 calc R U . . .
H11B H 0.9227 0.8505 0.3617 0.032 Uiso 1 1 calc R U . . .
C111 C 0.8726(2) 0.86252(13) 0.27238(14) 0.0298(7) Uani 1 1 d . . . . .
H11C H 0.8221 0.8507 0.2492 0.036 Uiso 1 1 calc R U . . .
H11D H 0.8680 0.9002 0.2782 0.036 Uiso 1 1 calc R U . . .
C112 C 0.9502(3) 0.85073(15) 0.23545(16) 0.0422(8) Uani 1 1 d . . . . .
H11E H 0.9452 0.8683 0.1961 0.063 Uiso 1 1 calc R U . . .
H11F H 1.0002 0.8629 0.2580 0.063 Uiso 1 1 calc R U . . .
H11G H 0.9544 0.8135 0.2289 0.063 Uiso 1 1 calc R U . . .
C113 C 0.85267(18) 0.84754(11) 0.47589(13) 0.0228(6) Uani 1 1 d . . . . .
H11H H 0.8451 0.8338 0.5173 0.027 Uiso 1 1 calc R U . . .
H11I H 0.9088 0.8371 0.4637 0.027 Uiso 1 1 calc R U . . .
C114 C 0.8502(2) 0.90696(13) 0.47924(15) 0.0330(7) Uani 1 1 d . . . . .
H11J H 0.7968 0.9181 0.4957 0.040 Uiso 1 1 calc R U . . .
H11K H 0.8540 0.9215 0.4378 0.040 Uiso 1 1 calc R U . . .
C115 C 0.9240(2) 0.92770(13) 0.52075(15) 0.0345(7) Uani 1 1 d . . . . .
H11L H 0.9147 0.9648 0.5286 0.041 Uiso 1 1 calc R U . . .
H11M H 0.9236 0.9096 0.5603 0.041 Uiso 1 1 calc R U . . .
C116 C 1.0114(2) 0.92096(15) 0.49367(19) 0.0446(9) Uani 1 1 d . . . . .
H11N H 1.0541 0.9348 0.5222 0.067 Uiso 1 1 calc R U . . .
H11O H 1.0220 0.8843 0.4868 0.067 Uiso 1 1 calc R U . . .
H11P H 1.0131 0.9395 0.4550 0.067 Uiso 1 1 calc R U . . .
N201 N 0.25671(15) 0.70103(10) 0.53216(11) 0.0248(5) Uani 1 1 d . . . . .
C201 C 0.2324(2) 0.64788(13) 0.55934(17) 0.0358(8) Uani 1 1 d . . . . .
H20A H 0.2643 0.6430 0.5983 0.043 Uiso 1 1 calc R U . . .
H20B H 0.1726 0.6488 0.5685 0.043 Uiso 1 1 calc R U . . .
C202 C 0.2478(3) 0.60047(14) 0.5178(2) 0.0484(10) Uani 1 1 d . . . . .
H20C H 0.2170 0.6051 0.4783 0.058 Uiso 1 1 calc R U . . .
H20D H 0.3078 0.5980 0.5099 0.058 Uiso 1 1 calc R U . . .
C203 C 0.2188(3) 0.55012(17) 0.5483(3) 0.0651(13) Uani 1 1 d . . . . .
H20E H 0.1607 0.5545 0.5606 0.078 Uiso 1 1 calc R U . . .
H20F H 0.2195 0.5218 0.5181 0.078 Uiso 1 1 calc R U . . .
C204 C 0.2704(4) 0.5355(2) 0.6014(3) 0.0868(18) Uani 1 1 d . . . . .
H20G H 0.2491 0.5035 0.6186 0.130 Uiso 1 1 calc R U . . .
H20H H 0.3278 0.5302 0.5895 0.130 Uiso 1 1 calc R U . . .
H20I H 0.2690 0.5629 0.6320 0.130 Uiso 1 1 calc R U . . .
C205 C 0.2342(2) 0.74259(13) 0.57944(14) 0.0288(7) Uani 1 1 d . . . . .
H20J H 0.1739 0.7400 0.5864 0.035 Uiso 1 1 calc R U . . .
H20K H 0.2642 0.7344 0.6184 0.035 Uiso 1 1 calc R U . . .
C206 C 0.2539(2) 0.79885(13) 0.56269(15) 0.0348(7) Uani 1 1 d . . . . .
H20L H 0.2213 0.8088 0.5254 0.042 Uiso 1 1 calc R U . . .
H20M H 0.3138 0.8023 0.5546 0.042 Uiso 1 1 calc R U . . .
C207 C 0.2315(3) 0.83465(16) 0.6161(2) 0.0572(12) Uani 1 1 d . . . . .
H20N H 0.1708 0.8328 0.6220 0.069 Uiso 1 1 calc R U . . .
H20O H 0.2604 0.8224 0.6539 0.069 Uiso 1 1 calc R U . . .
C208 C 0.2559(3) 0.89070(17) 0.6047(3) 0.0733(16) Uani 1 1 d . . . . .
H20P H 0.2408 0.9119 0.6394 0.110 Uiso 1 1 calc R U . . .
H20Q H 0.3161 0.8928 0.5997 0.110 Uiso 1 1 calc R U . . .
H20R H 0.2266 0.9032 0.5677 0.110 Uiso 1 1 calc R U . . .
C209 C 0.20865(18) 0.71011(13) 0.47088(14) 0.0265(6) Uani 1 1 d . . . . .
H20S H 0.2296 0.6855 0.4407 0.032 Uiso 1 1 calc R U . . .
H20T H 0.2216 0.7452 0.4565 0.032 Uiso 1 1 calc R U . . .
C210 C 0.11247(19) 0.70445(15) 0.47198(17) 0.0373(8) Uani 1 1 d . . . . .
H21A H 0.0909 0.7252 0.5057 0.045 Uiso 1 1 calc R U . . .
H21B H 0.0977 0.6680 0.4789 0.045 Uiso 1 1 calc R U . . .
C211 C 0.0720(2) 0.72313(18) 0.41007(18) 0.0489(11) Uani 1 1 d . . . . .
H21C H 0.0980 0.7044 0.3765 0.059 Uiso 1 1 calc R U . . .
H21D H 0.0121 0.7143 0.4088 0.059 Uiso 1 1 calc R U . . .
C212 C 0.0813(2) 0.78176(19) 0.39942(17) 0.0548(12) Uani 1 1 d . . . . .
H21E H 0.0548 0.7910 0.3601 0.082 Uiso 1 1 calc R U . . .
H21F H 0.0545 0.8006 0.4319 0.082 Uiso 1 1 calc R U . . .
H21G H 0.1405 0.7908 0.3996 0.082 Uiso 1 1 calc R U . . .
C213 C 0.35031(18) 0.70299(13) 0.51840(13) 0.0259(6) Uani 1 1 d . . . . .
H21H H 0.3616 0.6761 0.4879 0.031 Uiso 1 1 calc R U . . .
H21I H 0.3622 0.7368 0.4997 0.031 Uiso 1 1 calc R U . . .
C214 C 0.4112(2) 0.69528(16) 0.57373(15) 0.0375(8) Uani 1 1 d . . . . .
H21J H 0.4045 0.7239 0.6028 0.045 Uiso 1 1 calc R U . . .
H21K H 0.3976 0.6628 0.5946 0.045 Uiso 1 1 calc R U . . .
C215 C 0.5013(2) 0.69338(18) 0.55481(16) 0.0447(9) Uani 1 1 d . . . . .
H21L H 0.5074 0.6631 0.5280 0.054 Uiso 1 1 calc R U . . .
H21M H 0.5116 0.7244 0.5301 0.054 Uiso 1 1 calc R U . . .
C216 C 0.5691(2) 0.69049(18) 0.60474(16) 0.0449(9) Uani 1 1 d . . . . .
H21N H 0.6237 0.6895 0.5865 0.067 Uiso 1 1 calc R U . . .
H21O H 0.5658 0.7208 0.6310 0.067 Uiso 1 1 calc R U . . .
H21P H 0.5616 0.6593 0.6289 0.067 Uiso 1 1 calc R U . . .
N301 N 0.10224(15) 0.54876(9) 0.27504(11) 0.0234(5) Uani 1 1 d . . . . .
C301 C 0.02795(19) 0.53335(11) 0.31418(13) 0.0246(6) Uani 1 1 d . . . . .
H30A H -0.0242 0.5382 0.2894 0.030 Uiso 1 1 calc R U . . .
H30B H 0.0327 0.4962 0.3239 0.030 Uiso 1 1 calc R U . . .
C302 C 0.0207(2) 0.56355(12) 0.37449(14) 0.0293(7) Uani 1 1 d . . . . .
H30C H 0.0696 0.5561 0.4018 0.035 Uiso 1 1 calc R U . . .
H30D H 0.0198 0.6010 0.3660 0.035 Uiso 1 1 calc R U . . .
C303 C -0.0598(2) 0.54791(14) 0.40595(15) 0.0356(7) Uani 1 1 d . . . . .
H30E H -0.0620 0.5099 0.4093 0.043 Uiso 1 1 calc R U . . .
H30F H -0.1086 0.5592 0.3805 0.043 Uiso 1 1 calc R U . . .
C304 C -0.0653(3) 0.57178(16) 0.47023(16) 0.0456(9) Uani 1 1 d . . . . .
H30G H -0.1171 0.5608 0.4883 0.068 Uiso 1 1 calc R U . . .
H30H H -0.0178 0.5602 0.4959 0.068 Uiso 1 1 calc R U . . .
H30I H -0.0644 0.6094 0.4671 0.068 Uiso 1 1 calc R U . . .
C305 C 0.18481(18) 0.54791(11) 0.31392(14) 0.0257(6) Uani 1 1 d . . . . .
H30J H 0.2311 0.5562 0.2873 0.031 Uiso 1 1 calc R U . . .
H30K H 0.1826 0.5754 0.3450 0.031 Uiso 1 1 calc R U . . .
C306 C 0.2045(2) 0.49630(12) 0.34638(15) 0.0297(7) Uani 1 1 d . . . . .
H30L H 0.2010 0.4679 0.3164 0.036 Uiso 1 1 calc R U . . .
H30M H 0.1627 0.4898 0.3773 0.036 Uiso 1 1 calc R U . . .
C307 C 0.2926(2) 0.49698(14) 0.37756(18) 0.0401(8) Uani 1 1 d . . . . .
H30N H 0.2956 0.5248 0.4083 0.048 Uiso 1 1 calc R U . . .
H30O H 0.3342 0.5045 0.3468 0.048 Uiso 1 1 calc R U . . .
C308 C 0.3142(3) 0.44463(15) 0.4089(2) 0.0580(12) Uani 1 1 d . . . . .
H30P H 0.3702 0.4465 0.4280 0.087 Uiso 1 1 calc R U . . .
H30Q H 0.2738 0.4374 0.4399 0.087 Uiso 1 1 calc R U . . .
H30R H 0.3124 0.4171 0.3784 0.087 Uiso 1 1 calc R U . . .
C309 C 0.10468(19) 0.50960(11) 0.22208(13) 0.0238(6) Uani 1 1 d . . . . .
H30S H 0.0530 0.5134 0.1965 0.029 Uiso 1 1 calc R U . . .
H30T H 0.1048 0.4744 0.2394 0.029 Uiso 1 1 calc R U . . .
C310 C 0.1805(2) 0.51480(13) 0.18046(14) 0.0301(7) Uani 1 1 d . . . . .
H31A H 0.2321 0.5047 0.2034 0.036 Uiso 1 1 calc R U . . .
H31B H 0.1864 0.5511 0.1676 0.036 Uiso 1 1 calc R U . . .
C311 C 0.1679(2) 0.47976(13) 0.12323(14) 0.0315(7) Uani 1 1 d . . . . .
H31C H 0.1492 0.4453 0.1362 0.038 Uiso 1 1 calc R U . . .
H31D H 0.1235 0.4946 0.0962 0.038 Uiso 1 1 calc R U . . .
C312 C 0.2479(3) 0.4736(2) 0.08686(18) 0.0545(11) Uani 1 1 d . . . . .
H31E H 0.2363 0.4513 0.0516 0.082 Uiso 1 1 calc R U . . .
H31F H 0.2661 0.5075 0.0730 0.082 Uiso 1 1 calc R U . . .
H31G H 0.2919 0.4582 0.1130 0.082 Uiso 1 1 calc R U . . .
C313 C 0.0905(2) 0.60439(11) 0.24970(15) 0.0294(7) Uani 1 1 d . . . . .
H31H H 0.1431 0.6154 0.2317 0.035 Uiso 1 1 calc R U . . .
H31I H 0.0800 0.6278 0.2841 0.035 Uiso 1 1 calc R U . . .
C314 C 0.0175(2) 0.61058(13) 0.20034(16) 0.0353(7) Uani 1 1 d . . . . .
H31J H 0.0372 0.5992 0.1605 0.042 Uiso 1 1 calc R U . . .
H31K H -0.0291 0.5878 0.2111 0.042 Uiso 1 1 calc R U . . .
C315 C -0.0152(2) 0.66678(13) 0.19431(16) 0.0358(7) Uani 1 1 d . . . . .
H31L H 0.0328 0.6904 0.1910 0.043 Uiso 1 1 calc R U . . .
H31M H -0.0500 0.6698 0.1564 0.043 Uiso 1 1 calc R U . . .
C316 C -0.0667(3) 0.68370(17) 0.24828(19) 0.0520(10) Uani 1 1 d . . . . .
H31N H -0.0856 0.7193 0.2420 0.078 Uiso 1 1 calc R U . . .
H31O H -0.1151 0.6610 0.2513 0.078 Uiso 1 1 calc R U . . .
H31P H -0.0323 0.6816 0.2859 0.078 Uiso 1 1 calc R U . . .
O401 O 0.70332(18) 0.96425(11) 0.37585(18) 0.0673(10) Uani 1 1 d . . . . .
O402 O 0.62789(16) 0.99805(10) 0.29452(14) 0.0477(7) Uani 1 1 d . . . . .
O403 O 0.58955(18) 1.01604(10) 0.38465(14) 0.0505(7) Uani 1 1 d . . . . .
C401 C 0.6475(2) 0.98923(12) 0.35336(18) 0.0368(8) Uani 1 1 d . . . . .
C402 C 0.6830(2) 0.96838(17) 0.2526(2) 0.0526(10) Uani 1 1 d . . . . .
H40A H 0.6664 0.9760 0.2102 0.079 Uiso 1 1 calc R U . . .
H40B H 0.7411 0.9786 0.2604 0.079 Uiso 1 1 calc R U . . .
H40C H 0.6770 0.9314 0.2601 0.079 Uiso 1 1 calc R U . . .
C403 C 0.5968(3) 1.00668(19) 0.4511(2) 0.0632(13) Uani 1 1 d . . . . .
H40D H 0.5542 1.0266 0.4714 0.095 Uiso 1 1 calc R U . . .
H40E H 0.5889 0.9699 0.4592 0.095 Uiso 1 1 calc R U . . .
H40F H 0.6521 1.0173 0.4667 0.095 Uiso 1 1 calc R U . . .
O501 O 0.4622(4) 0.5304(2) 0.5377(3) 0.0537(14) Uani 0.5 1 d . . P A -1
O502 O 0.5231(3) 0.45430(19) 0.5083(2) 0.0392(11) Uani 0.5 1 d . . P A -1
O503 O 0.5288(3) 0.5214(2) 0.4479(2) 0.0454(12) Uani 0.5 1 d . . P A -1
C501 C 0.5000 0.5000 0.5000 0.0385(12) Uani 1 2 d S . P . .
C502 C 0.4920(3) 0.42675(17) 0.5649(2) 0.0530(10) Uani 1 1 d . . . . .
H50A H 0.5140 0.3916 0.5665 0.079 Uiso 1 1 calc R U . A .
H50B H 0.5111 0.4455 0.6015 0.079 Uiso 1 1 calc R U . . .
H50C H 0.4311 0.4256 0.5629 0.079 Uiso 1 1 calc R U . . .
C1 C 0.5126(2) 0.51518(12) 0.22639(15) 0.0306(7) Uani 1 1 d . . . . .
C2 C 0.4451(3) 0.47522(16) 0.2098(3) 0.0731(16) Uani 1 1 d . . . . .
H2A H 0.4713 0.4417 0.2028 0.110 Uiso 1 1 calc R U . . .
H2B H 0.4069 0.4723 0.2431 0.110 Uiso 1 1 calc R U . . .
H2C H 0.4142 0.4862 0.1727 0.110 Uiso 1 1 calc R U . . .
C3 C 0.5628(3) 0.50384(15) 0.28506(18) 0.0507(11) Uani 1 1 d . . . . .
H3A H 0.5943 0.4719 0.2804 0.076 Uiso 1 1 calc R U . . .
H3B H 0.6014 0.5323 0.2939 0.076 Uiso 1 1 calc R U . . .
H3C H 0.5250 0.5001 0.3186 0.076 Uiso 1 1 calc R U . . .
C4 C 0.5704(3) 0.52164(17) 0.1724(2) 0.0638(13) Uani 1 1 d . . . . .
H4A H 0.6010 0.4895 0.1663 0.096 Uiso 1 1 calc R U . . .
H4B H 0.5369 0.5299 0.1355 0.096 Uiso 1 1 calc R U . . .
H4C H 0.6099 0.5496 0.1812 0.096 Uiso 1 1 calc R U . . .
F1 F 0.34988(9) 0.72749(5) 0.24317(6) 0.0144(3) Uani 1 1 d . . . . .
F2 F 0.47630(9) 0.80336(5) 0.23698(6) 0.0136(3) Uani 1 1 d . . . . .
O1 O 0.46617(14) 0.56381(8) 0.23579(10) 0.0296(5) Uani 1 1 d . . . . .
O2 O 0.58845(13) 0.63564(8) 0.23213(9) 0.0244(4) Uani 1 1 d . . . . .
O3 O 0.29024(12) 0.62475(7) 0.12167(9) 0.0211(4) Uani 1 1 d . . . . .
O4 O 0.32393(12) 0.62715(7) 0.37141(8) 0.0198(4) Uani 1 1 d . . . . .
O5 O 0.11390(11) 0.76013(8) 0.25317(9) 0.0223(4) Uani 1 1 d . . . . .
O6 O 0.32173(11) 0.63013(7) 0.24509(8) 0.0171(4) Uani 1 1 d . . . . .
O7 O 0.21127(11) 0.69702(7) 0.18677(8) 0.0178(4) Uani 1 1 d . . . . .
O8 O 0.22807(11) 0.69727(7) 0.31076(8) 0.0173(4) Uani 1 1 d . . . . .
O9 O 0.44212(11) 0.66452(7) 0.17023(8) 0.0159(4) Uani 1 1 d . . . . .
O10 O 0.46055(11) 0.66425(7) 0.30750(8) 0.0162(4) Uani 1 1 d . . . . .
O11 O 0.34457(11) 0.72970(7) 0.12124(8) 0.0158(4) Uani 1 1 d . . . . .
O12 O 0.37644(11) 0.73072(7) 0.36379(8) 0.0146(3) Uani 1 1 d . . . . .
O13 O 0.24942(11) 0.79993(7) 0.18917(8) 0.0166(4) Uani 1 1 d . . . . .
O14 O 0.26480(11) 0.80024(7) 0.30395(8) 0.0166(4) Uani 1 1 d . . . . .
O15 O 0.54740(12) 0.70888(8) 0.41092(8) 0.0202(4) Uani 1 1 d . . . . .
O16 O 0.33140(12) 0.82194(8) 0.42284(8) 0.0209(4) Uani 1 1 d . . . . .
O17 O 0.23235(12) 0.89945(8) 0.24783(9) 0.0238(4) Uani 1 1 d . . . . .
O18 O 0.28456(12) 0.82016(8) 0.06518(8) 0.0212(4) Uani 1 1 d . . . . .
O19 O 0.50174(12) 0.70796(7) 0.05989(8) 0.0206(4) Uani 1 1 d . . . . .
O20 O 0.58363(11) 0.73752(7) 0.29735(8) 0.0165(4) Uani 1 1 d . . . . .
O21 O 0.48095(11) 0.80216(7) 0.35926(8) 0.0139(3) Uani 1 1 d . . . . .
O22 O 0.37989(11) 0.86375(7) 0.30617(8) 0.0155(4) Uani 1 1 d . . . . .
O23 O 0.36239(11) 0.86377(7) 0.17617(8) 0.0164(4) Uani 1 1 d . . . . .
O24 O 0.44889(11) 0.80175(7) 0.11544(8) 0.0155(4) Uani 1 1 d . . . . .
O25 O 0.56708(11) 0.73764(7) 0.16890(8) 0.0163(4) Uani 1 1 d . . . . .
O26 O 0.61203(11) 0.83768(7) 0.29269(8) 0.0168(4) Uani 1 1 d . . . . .
O27 O 0.50180(11) 0.90300(7) 0.23576(8) 0.0170(4) Uani 1 1 d . . . . .
O28 O 0.59626(11) 0.83735(7) 0.17050(8) 0.0172(4) Uani 1 1 d . . . . .
O29 O 0.71301(11) 0.77478(8) 0.22850(8) 0.0202(4) Uani 1 1 d . . . . .
O30 O 0.52701(12) 0.90751(7) 0.35952(8) 0.0209(4) Uani 1 1 d . . . . .
O31 O 0.49678(13) 0.90798(8) 0.11204(9) 0.0235(4) Uani 1 1 d . . . . .
V1 V 0.48866(3) 0.63100(2) 0.23693(2) 0.02031(10) Uani 1 1 d . . . . .
V2 V 0.31377(3) 0.66828(2) 0.17286(2) 0.01474(9) Uani 1 1 d . . . . .
V3 V 0.33294(3) 0.66922(2) 0.31701(2) 0.01415(9) Uani 1 1 d . . . . .
V4 V 0.21149(3) 0.74578(2) 0.24859(2) 0.01540(9) Uani 1 1 d . . . . .
V5 V 0.50340(3) 0.72856(2) 0.34716(2) 0.01323(9) Uani 1 1 d . . . . .
V6 V 0.36123(3) 0.80162(2) 0.35743(2) 0.01320(9) Uani 1 1 d . . . . .
V7 V 0.29822(3) 0.85247(2) 0.24425(2) 0.01515(9) Uani 1 1 d . . . . .
V8 V 0.33103(3) 0.80075(2) 0.12775(2) 0.01459(9) Uani 1 1 d . . . . .
V9 V 0.47466(3) 0.72827(2) 0.12643(2) 0.01351(9) Uani 1 1 d . . . . .
V10 V 0.61369(3) 0.78698(2) 0.23194(2) 0.01385(9) Uani 1 1 d . . . . .
V11 V 0.50827(3) 0.86453(2) 0.30686(2) 0.01398(9) Uani 1 1 d . . . . .
V12 V 0.49094(3) 0.86415(2) 0.16455(2) 0.01491(9) Uani 1 1 d . . . . .

loop_
_atom_site_aniso_label
_atom_site_aniso_U_11
_atom_site_aniso_U_22
_atom_site_aniso_U_33
_atom_site_aniso_U_23
_atom_site_aniso_U_13
_atom_site_aniso_U_12
N101 0.0208(11) 0.0243(12) 0.0164(11) 0.0028(9) -0.0031(9) 0.0027(9)
C101 0.0222(14) 0.0247(15) 0.0221(14) 0.0027(11) -0.0048(11) 0.0029(11)
C102 0.0208(14) 0.0311(16) 0.0301(16) 0.0004(13) -0.0065(12) -0.0016(12)
C103 0.0336(17) 0.0309(17) 0.0362(18) -0.0019(14) -0.0090(14) 0.0018(13)
C104 0.0331(18) 0.0311(18) 0.053(2) -0.0048(16) -0.0103(16) 0.0015(14)
C105 0.0202(14) 0.0308(16) 0.0263(15) 0.0062(12) 0.0023(11) 0.0043(12)
C106 0.0281(16) 0.0396(18) 0.0221(15) 0.0048(13) 0.0011(12) -0.0009(13)
C107 0.040(2) 0.057(2) 0.0358(19) 0.0044(17) 0.0081(15) 0.0062(17)
C108 0.043(2) 0.068(3) 0.034(2) 0.0012(18) 0.0028(16) 0.0108(19)
C109 0.0210(13) 0.0314(16) 0.0145(13) 0.0042(11) -0.0059(10) 0.0005(11)
C110 0.0246(15) 0.0322(16) 0.0223(14) -0.0012(12) 0.0006(11) 0.0014(12)
C111 0.0323(16) 0.0318(17) 0.0252(15) 0.0008(13) 0.0001(13) -0.0037(13)
C112 0.054(2) 0.043(2) 0.0303(18) -0.0012(15) 0.0128(16) 0.0021(17)
C113 0.0238(14) 0.0286(15) 0.0157(13) 0.0004(11) -0.0052(11) 0.0009(12)
C114 0.0384(18) 0.0312(17) 0.0291(16) -0.0019(13) -0.0038(13) 0.0050(14)
C115 0.047(2) 0.0289(16) 0.0282(16) -0.0037(13) 0.0017(14) -0.0075(14)
C116 0.045(2) 0.038(2) 0.051(2) -0.0047(17) 0.0053(17) -0.0122(16)
N201 0.0198(12) 0.0331(14) 0.0223(12) 0.0040(10) 0.0090(9) -0.0012(10)
C201 0.0325(17) 0.0349(18) 0.0413(19) 0.0075(15) 0.0184(15) -0.0028(14)
C202 0.048(2) 0.0336(19) 0.065(3) -0.0009(18) 0.027(2) -0.0038(16)
C203 0.071(3) 0.040(2) 0.088(4) 0.004(2) 0.038(3) -0.005(2)
C204 0.075(4) 0.077(4) 0.109(5) 0.043(4) 0.016(3) -0.001(3)
C205 0.0264(15) 0.0412(18) 0.0195(14) -0.0016(13) 0.0122(12) -0.0025(13)
C206 0.0339(17) 0.0412(19) 0.0302(17) -0.0078(14) 0.0142(14) -0.0096(14)
C207 0.063(3) 0.050(2) 0.061(3) -0.027(2) 0.037(2) -0.029(2)
C208 0.067(3) 0.045(2) 0.111(4) -0.029(3) 0.044(3) -0.020(2)
C209 0.0193(14) 0.0364(17) 0.0243(15) -0.0066(12) 0.0054(11) -0.0010(12)
C210 0.0183(15) 0.051(2) 0.043(2) -0.0136(16) 0.0096(13) -0.0026(14)
C211 0.0158(15) 0.090(3) 0.041(2) -0.028(2) 0.0002(14) 0.0036(17)
C212 0.035(2) 0.097(4) 0.0319(19) -0.012(2) -0.0026(15) 0.033(2)
C213 0.0189(14) 0.0420(18) 0.0173(13) 0.0039(12) 0.0070(11) 0.0001(12)
C214 0.0276(17) 0.064(2) 0.0214(15) 0.0079(15) 0.0031(13) 0.0100(15)
C215 0.0221(16) 0.086(3) 0.0257(17) 0.0016(18) 0.0009(13) -0.0058(17)
C216 0.0282(17) 0.075(3) 0.0309(18) 0.0014(18) -0.0028(14) 0.0061(17)
N301 0.0239(12) 0.0182(12) 0.0284(13) -0.0016(10) 0.0020(10) -0.0075(9)
C301 0.0259(15) 0.0222(14) 0.0259(15) -0.0013(12) 0.0023(12) -0.0068(11)
C302 0.0345(17) 0.0266(16) 0.0267(15) -0.0070(12) 0.0005(13) -0.0021(13)
C303 0.0362(18) 0.044(2) 0.0269(16) -0.0075(14) 0.0045(13) -0.0021(15)
C304 0.052(2) 0.057(2) 0.0279(18) -0.0069(16) 0.0050(16) 0.0079(18)
C305 0.0239(14) 0.0223(14) 0.0307(16) -0.0045(12) -0.0023(12) -0.0078(11)
C306 0.0311(16) 0.0209(15) 0.0366(17) -0.0036(13) -0.0062(13) -0.0040(12)
C307 0.041(2) 0.0333(18) 0.044(2) -0.0039(15) -0.0134(16) -0.0020(15)
C308 0.068(3) 0.032(2) 0.070(3) -0.0030(19) -0.040(2) -0.0002(19)
C309 0.0276(15) 0.0200(14) 0.0239(14) -0.0003(11) 0.0022(12) -0.0077(11)
C310 0.0319(16) 0.0313(16) 0.0274(16) 0.0004(13) 0.0041(13) -0.0094(13)
C311 0.0363(17) 0.0321(17) 0.0264(16) 0.0037(13) 0.0061(13) -0.0039(14)
C312 0.045(2) 0.083(3) 0.036(2) -0.008(2) 0.0075(17) -0.004(2)
C313 0.0383(17) 0.0161(14) 0.0341(17) 0.0016(12) 0.0045(13) -0.0081(12)
C314 0.0355(18) 0.0309(17) 0.0396(19) 0.0063(14) 0.0017(14) -0.0046(14)
C315 0.0384(18) 0.0323(17) 0.0365(18) 0.0021(14) -0.0008(14) -0.0068(14)
C316 0.053(2) 0.056(2) 0.048(2) -0.0076(19) 0.0065(19) 0.003(2)
O401 0.0442(16) 0.0338(14) 0.121(3) 0.0173(16) -0.0380(17) -0.0035(12)
O402 0.0372(14) 0.0390(14) 0.0662(18) 0.0161(13) -0.0075(13) 0.0000(11)
O403 0.0506(16) 0.0317(13) 0.0680(19) -0.0017(13) -0.0127(14) -0.0042(12)
C401 0.0262(16) 0.0213(16) 0.062(2) 0.0092(15) -0.0146(16) -0.0049(13)
C402 0.036(2) 0.051(2) 0.072(3) 0.011(2) 0.0132(19) 0.0034(17)
C403 0.082(3) 0.061(3) 0.044(2) -0.001(2) -0.019(2) -0.011(2)
O501 0.048(3) 0.052(3) 0.062(4) -0.001(3) 0.019(3) 0.008(3)
O502 0.042(3) 0.036(3) 0.040(3) 0.005(2) -0.001(2) 0.005(2)
O503 0.054(3) 0.042(3) 0.040(3) 0.008(2) 0.004(2) 0.004(2)
C501 0.023(2) 0.056(3) 0.036(3) 0.004(2) -0.0020(19) 0.000(2)
C502 0.060(3) 0.049(2) 0.050(2) 0.0096(19) 0.003(2) 0.005(2)
C1 0.0379(17) 0.0171(14) 0.0366(18) -0.0033(12) -0.0029(14) 0.0080(12)
C2 0.054(3) 0.031(2) 0.134(5) -0.021(3) -0.014(3) 0.0033(19)
C3 0.072(3) 0.041(2) 0.038(2) -0.0072(16) -0.0104(19) 0.028(2)
C4 0.103(4) 0.041(2) 0.050(2) 0.0019(19) 0.030(2) 0.027(2)
F1 0.0141(7) 0.0164(7) 0.0128(7) -0.0007(5) 0.0008(5) -0.0013(5)
F2 0.0135(7) 0.0162(7) 0.0112(7) -0.0010(5) 0.0012(5) -0.0006(5)
O1 0.0312(11) 0.0212(10) 0.0362(12) -0.0015(9) -0.0010(9) 0.0040(9)
O2 0.0252(10) 0.0247(10) 0.0235(10) -0.0029(8) 0.0016(8) 0.0040(8)
O3 0.0251(10) 0.0204(10) 0.0179(9) -0.0030(7) 0.0005(8) -0.0060(8)
O4 0.0245(10) 0.0182(9) 0.0166(9) 0.0038(7) 0.0005(7) -0.0056(7)
O5 0.0131(9) 0.0308(11) 0.0231(10) -0.0011(8) 0.0005(7) -0.0002(8)
O6 0.0179(9) 0.0159(9) 0.0175(9) -0.0008(7) 0.0001(7) -0.0018(7)
O7 0.0153(9) 0.0210(9) 0.0170(9) 0.0003(7) -0.0011(7) -0.0036(7)
O8 0.0156(9) 0.0196(9) 0.0168(9) -0.0005(7) 0.0017(7) -0.0045(7)
O9 0.0168(9) 0.0158(9) 0.0151(9) -0.0011(7) 0.0016(7) -0.0001(7)
O10 0.0161(9) 0.0170(9) 0.0156(9) 0.0010(7) 0.0002(7) 0.0011(7)
O11 0.0166(9) 0.0177(9) 0.0130(8) -0.0007(7) -0.0011(7) -0.0018(7)
O12 0.0152(8) 0.0167(9) 0.0121(8) -0.0002(7) 0.0026(7) -0.0026(7)
O13 0.0155(9) 0.0191(9) 0.0150(9) 0.0007(7) -0.0007(7) 0.0002(7)
O14 0.0156(9) 0.0186(9) 0.0158(9) -0.0009(7) 0.0020(7) 0.0000(7)
O15 0.0203(9) 0.0258(10) 0.0143(9) 0.0037(7) -0.0016(7) 0.0002(8)
O16 0.0232(10) 0.0255(10) 0.0144(9) -0.0044(7) 0.0061(7) -0.0012(8)
O17 0.0232(10) 0.0222(10) 0.0260(10) -0.0006(8) 0.0010(8) 0.0065(8)
O18 0.0223(10) 0.0250(10) 0.0159(9) 0.0022(8) -0.0047(7) 0.0009(8)
O19 0.0240(10) 0.0243(10) 0.0136(9) -0.0062(7) 0.0034(7) -0.0019(8)
O20 0.0147(8) 0.0201(9) 0.0147(9) 0.0012(7) -0.0004(7) 0.0006(7)
O21 0.0149(8) 0.0164(9) 0.0104(8) -0.0021(7) 0.0017(6) -0.0022(7)
O22 0.0167(9) 0.0155(9) 0.0146(9) -0.0022(7) 0.0033(7) -0.0001(7)
O23 0.0184(9) 0.0155(9) 0.0151(9) 0.0012(7) -0.0002(7) 0.0005(7)
O24 0.0171(9) 0.0181(9) 0.0113(8) 0.0008(7) 0.0001(7) -0.0024(7)
O25 0.0147(8) 0.0195(9) 0.0149(9) -0.0036(7) 0.0019(7) 0.0009(7)
O26 0.0164(9) 0.0228(10) 0.0112(8) -0.0008(7) 0.0004(7) -0.0047(7)
O27 0.0200(9) 0.0157(9) 0.0155(9) -0.0007(7) 0.0013(7) -0.0034(7)
O28 0.0176(9) 0.0222(9) 0.0119(8) -0.0013(7) 0.0029(7) -0.0056(7)
O29 0.0149(9) 0.0302(10) 0.0157(9) -0.0031(8) 0.0025(7) -0.0012(8)
O30 0.0254(10) 0.0204(10) 0.0171(9) -0.0055(7) 0.0023(7) -0.0072(8)
O31 0.0309(11) 0.0224(10) 0.0171(9) 0.0051(8) -0.0001(8) -0.0066(8)
V1 0.0226(2) 0.0179(2) 0.0203(2) -0.00087(18) 0.00007(18) 0.00246(18)
V2 0.0159(2) 0.0159(2) 0.0124(2) -0.00168(16) -0.00014(16) -0.00371(16)
V3 0.0151(2) 0.0144(2) 0.0130(2) 0.00114(16) 0.00084(16) -0.00350(16)
V4 0.0109(2) 0.0190(2) 0.0163(2) -0.00021(17) 0.00041(16) -0.00160(16)
V5 0.0124(2) 0.0168(2) 0.0104(2) 0.00065(16) -0.00026(15) -0.00052(16)
V6 0.0137(2) 0.0159(2) 0.01013(19) -0.00171(16) 0.00292(15) -0.00095(16)
V7 0.0155(2) 0.0151(2) 0.0148(2) -0.00031(16) 0.00068(16) 0.00196(16)
V8 0.0152(2) 0.0170(2) 0.0114(2) 0.00081(16) -0.00190(16) -0.00025(16)
V9 0.0144(2) 0.0168(2) 0.00946(19) -0.00228(16) 0.00170(15) -0.00083(16)
V10 0.0112(2) 0.0193(2) 0.0111(2) -0.00214(16) 0.00175(15) -0.00190(16)
V11 0.0155(2) 0.0148(2) 0.0117(2) -0.00256(16) 0.00138(16) -0.00366(16)
V12 0.0180(2) 0.0155(2) 0.0112(2) 0.00188(16) 0.00069(16) -0.00365(16)

loop_
_atom_type_symbol
_atom_type_description
_atom_type_scat_dispersion_real
_atom_type_scat_dispersion_imag
_atom_type_scat_source
C C 0.0181 0.0091 'International Tables Vol C Tables 4.2.6.8 and 6.1.1.4'
H H 0.0000 0.0000 'International Tables Vol C Tables 4.2.6.8 and 6.1.1.4'
F F 0.0727 0.0534 'International Tables Vol C Tables 4.2.6.8 and 6.1.1.4'
N N 0.0311 0.0180 'International Tables Vol C Tables 4.2.6.8 and 6.1.1.4'
O O 0.0492 0.0322 'International Tables Vol C Tables 4.2.6.8 and 6.1.1.4'
V V 0.0687 2.1097 'International Tables Vol C Tables 4.2.6.8 and 6.1.1.4'

loop_
_geom_angle_atom_site_label_1
_geom_angle_atom_site_label_2
_geom_angle_atom_site_label_3
_geom_angle
_geom_angle_site_symmetry_1
_geom_angle_site_symmetry_3
_geom_angle_publ_flag
C109 N101 C105 105.6(2) . . ?
C109 N101 C101 111.3(2) . . ?
C105 N101 C101 112.0(2) . . ?
C109 N101 C113 111.1(2) . . ?
C105 N101 C113 111.5(2) . . ?
C101 N101 C113 105.5(2) . . ?
C102 C101 N101 115.0(2) . . ?
C102 C101 H10A 108.5 . . ?
N101 C101 H10A 108.5 . . ?
C102 C101 H10B 108.5 . . ?
N101 C101 H10B 108.5 . . ?
H10A C101 H10B 107.5 . . ?
C101 C102 C103 110.1(2) . . ?
C101 C102 H10C 109.6 . . ?
C103 C102 H10C 109.6 . . ?
C101 C102 H10D 109.6 . . ?
C103 C102 H10D 109.6 . . ?
H10C C102 H10D 108.2 . . ?
C104 C103 C102 111.6(3) . . ?
C104 C103 H10E 109.3 . . ?
C102 C103 H10E 109.3 . . ?
C104 C103 H10F 109.3 . . ?
C102 C103 H10F 109.3 . . ?
H10E C103 H10F 108.0 . . ?
C103 C104 H10G 109.5 . . ?
C103 C104 H10H 109.5 . . ?
H10G C104 H10H 109.5 . . ?
C103 C104 H10I 109.5 . . ?
H10G C104 H10I 109.5 . . ?
H10H C104 H10I 109.5 . . ?
N101 C105 C106 114.7(2) . . ?
N101 C105 H10J 108.6 . . ?
C106 C105 H10J 108.6 . . ?
N101 C105 H10K 108.6 . . ?
C106 C105 H10K 108.6 . . ?
H10J C105 H10K 107.6 . . ?
C105 C106 C107 111.7(3) . . ?
C105 C106 H10L 109.3 . . ?
C107 C106 H10L 109.3 . . ?
C105 C106 H10M 109.3 . . ?
C107 C106 H10M 109.3 . . ?
H10L C106 H10M 107.9 . . ?
C108 C107 C106 114.5(3) . . ?
C108 C107 H10N 108.6 . . ?
C106 C107 H10N 108.6 . . ?
C108 C107 H10O 108.6 . . ?
C106 C107 H10O 108.6 . . ?
H10N C107 H10O 107.6 . . ?
C107 C108 H10P 109.5 . . ?
C107 C108 H10Q 109.5 . . ?
H10P C108 H10Q 109.5 . . ?
C107 C108 H10R 109.5 . . ?
H10P C108 H10R 109.5 . . ?
H10Q C108 H10R 109.5 . . ?
C110 C109 N101 116.1(2) . . ?
C110 C109 H10S 108.3 . . ?
N101 C109 H10S 108.3 . . ?
C110 C109 H10T 108.3 . . ?
N101 C109 H10T 108.3 . . ?
H10S C109 H10T 107.4 . . ?
C109 C110 C111 108.7(2) . . ?
C109 C110 H11A 110.0 . . ?
C111 C110 H11A 110.0 . . ?
C109 C110 H11B 110.0 . . ?
C111 C110 H11B 110.0 . . ?
H11A C110 H11B 108.3 . . ?
C112 C111 C110 111.7(3) . . ?
C112 C111 H11C 109.3 . . ?
C110 C111 H11C 109.3 . . ?
C112 C111 H11D 109.3 . . ?
C110 C111 H11D 109.3 . . ?
H11C C111 H11D 107.9 . . ?
C111 C112 H11E 109.5 . . ?
C111 C112 H11F 109.5 . . ?
H11E C112 H11F 109.5 . . ?
C111 C112 H11G 109.5 . . ?
H11E C112 H11G 109.5 . . ?
H11F C112 H11G 109.5 . . ?
C114 C113 N101 116.6(2) . . ?
C114 C113 H11H 108.1 . . ?
N101 C113 H11H 108.1 . . ?
C114 C113 H11I 108.1 . . ?
N101 C113 H11I 108.1 . . ?
H11H C113 H11I 107.3 . . ?
C113 C114 C115 110.6(3) . . ?
C113 C114 H11J 109.5 . . ?
C115 C114 H11J 109.5 . . ?
C113 C114 H11K 109.5 . . ?
C115 C114 H11K 109.5 . . ?
H11J C114 H11K 108.1 . . ?
C116 C115 C114 114.4(3) . . ?
C116 C115 H11L 108.7 . . ?
C114 C115 H11L 108.7 . . ?
C116 C115 H11M 108.7 . . ?
C114 C115 H11M 108.7 . . ?
H11L C115 H11M 107.6 . . ?
C115 C116 H11N 109.5 . . ?
C115 C116 H11O 109.5 . . ?
H11N C116 H11O 109.5 . . ?
C115 C116 H11P 109.5 . . ?
H11N C116 H11P 109.5 . . ?
H11O C116 H11P 109.5 . . ?
C209 N201 C213 106.3(2) . . ?
C209 N201 C205 110.9(2) . . ?
C213 N201 C205 111.3(2) . . ?
C209 N201 C201 110.2(2) . . ?
C213 N201 C201 111.4(2) . . ?
C205 N201 C201 106.8(2) . . ?
C202 C201 N201 115.2(3) . . ?
C202 C201 H20A 108.5 . . ?
N201 C201 H20A 108.5 . . ?
C202 C201 H20B 108.5 . . ?
N201 C201 H20B 108.5 . . ?
H20A C201 H20B 107.5 . . ?
C203 C202 C201 110.8(3) . . ?
C203 C202 H20C 109.5 . . ?
C201 C202 H20C 109.5 . . ?
C203 C202 H20D 109.5 . . ?
C201 C202 H20D 109.5 . . ?
H20C C202 H20D 108.1 . . ?
C204 C203 C202 113.3(4) . . ?
C204 C203 H20E 108.9 . . ?
C202 C203 H20E 108.9 . . ?
C204 C203 H20F 108.9 . . ?
C202 C203 H20F 108.9 . . ?
H20E C203 H20F 107.7 . . ?
C203 C204 H20G 109.5 . . ?
C203 C204 H20H 109.5 . . ?
H20G C204 H20H 109.5 . . ?
C203 C204 H20I 109.5 . . ?
H20G C204 H20I 109.5 . . ?
H20H C204 H20I 109.5 . . ?
C206 C205 N201 116.3(2) . . ?
C206 C205 H20J 108.2 . . ?
N201 C205 H20J 108.2 . . ?
C206 C205 H20K 108.2 . . ?
N201 C205 H20K 108.2 . . ?
H20J C205 H20K 107.4 . . ?
C205 C206 C207 109.3(3) . . ?
C205 C206 H20L 109.8 . . ?
C207 C206 H20L 109.8 . . ?
C205 C206 H20M 109.8 . . ?
C207 C206 H20M 109.8 . . ?
H20L C206 H20M 108.3 . . ?
C208 C207 C206 112.1(3) . . ?
C208 C207 H20N 109.2 . . ?
C206 C207 H20N 109.2 . . ?
C208 C207 H20O 109.2 . . ?
C206 C207 H20O 109.2 . . ?
H20N C207 H20O 107.9 . . ?
C207 C208 H20P 109.5 . . ?
C207 C208 H20Q 109.5 . . ?
H20P C208 H20Q 109.5 . . ?
C207 C208 H20R 109.5 . . ?
H20P C208 H20R 109.5 . . ?
H20Q C208 H20R 109.5 . . ?
N201 C209 C210 115.8(2) . . ?
N201 C209 H20S 108.3 . . ?
C210 C209 H20S 108.3 . . ?
N201 C209 H20T 108.3 . . ?
C210 C209 H20T 108.3 . . ?
H20S C209 H20T 107.4 . . ?
C209 C210 C211 109.7(3) . . ?
C209 C210 H21A 109.7 . . ?
C211 C210 H21A 109.7 . . ?
C209 C210 H21B 109.7 . . ?
C211 C210 H21B 109.7 . . ?
H21A C210 H21B 108.2 . . ?
C212 C211 C210 113.4(3) . . ?
C212 C211 H21C 108.9 . . ?
C210 C211 H21C 108.9 . . ?
C212 C211 H21D 108.9 . . ?
C210 C211 H21D 108.9 . . ?
H21C C211 H21D 107.7 . . ?
C211 C212 H21E 109.5 . . ?
C211 C212 H21F 109.5 . . ?
H21E C212 H21F 109.5 . . ?
C211 C212 H21G 109.5 . . ?
H21E C212 H21G 109.5 . . ?
H21F C212 H21G 109.5 . . ?
C214 C213 N201 115.7(2) . . ?
C214 C213 H21H 108.4 . . ?
N201 C213 H21H 108.4 . . ?
C214 C213 H21I 108.4 . . ?
N201 C213 H21I 108.4 . . ?
H21H C213 H21I 107.4 . . ?
C215 C214 C213 111.6(3) . . ?
C215 C214 H21J 109.3 . . ?
C213 C214 H21J 109.3 . . ?
C215 C214 H21K 109.3 . . ?
C213 C214 H21K 109.3 . . ?
H21J C214 H21K 108.0 . . ?
C216 C215 C214 117.8(3) . . ?
C216 C215 H21L 107.8 . . ?
C214 C215 H21L 107.8 . . ?
C216 C215 H21M 107.8 . . ?
C214 C215 H21M 107.8 . . ?
H21L C215 H21M 107.2 . . ?
C215 C216 H21N 109.5 . . ?
C215 C216 H21O 109.5 . . ?
H21N C216 H21O 109.5 . . ?
C215 C216 H21P 109.5 . . ?
H21N C216 H21P 109.5 . . ?
H21O C216 H21P 109.5 . . ?
C309 N301 C305 111.1(2) . . ?
C309 N301 C301 106.9(2) . . ?
C305 N301 C301 110.5(2) . . ?
C309 N301 C313 110.2(2) . . ?
C305 N301 C313 107.4(2) . . ?
C301 N301 C313 110.7(2) . . ?
C302 C301 N301 115.5(2) . . ?
C302 C301 H30A 108.4 . . ?
N301 C301 H30A 108.4 . . ?
C302 C301 H30B 108.4 . . ?
N301 C301 H30B 108.4 . . ?
H30A C301 H30B 107.5 . . ?
C303 C302 C301 110.1(2) . . ?
C303 C302 H30C 109.6 . . ?
C301 C302 H30C 109.6 . . ?
C303 C302 H30D 109.6 . . ?
C301 C302 H30D 109.6 . . ?
H30C C302 H30D 108.2 . . ?
C302 C303 C304 112.5(3) . . ?
C302 C303 H30E 109.1 . . ?
C304 C303 H30E 109.1 . . ?
C302 C303 H30F 109.1 . . ?
C304 C303 H30F 109.1 . . ?
H30E C303 H30F 107.8 . . ?
C303 C304 H30G 109.5 . . ?
C303 C304 H30H 109.5 . . ?
H30G C304 H30H 109.5 . . ?
C303 C304 H30I 109.5 . . ?
H30G C304 H30I 109.5 . . ?
H30H C304 H30I 109.5 . . ?
C306 C305 N301 115.0(2) . . ?
C306 C305 H30J 108.5 . . ?
N301 C305 H30J 108.5 . . ?
C306 C305 H30K 108.5 . . ?
N301 C305 H30K 108.5 . . ?
H30J C305 H30K 107.5 . . ?
C305 C306 C307 111.2(3) . . ?
C305 C306 H30L 109.4 . . ?
C307 C306 H30L 109.4 . . ?
C305 C306 H30M 109.4 . . ?
C307 C306 H30M 109.4 . . ?
H30L C306 H30M 108.0 . . ?
C306 C307 C308 111.7(3) . . ?
C306 C307 H30N 109.3 . . ?
C308 C307 H30N 109.3 . . ?
C306 C307 H30O 109.3 . . ?
C308 C307 H30O 109.3 . . ?
H30N C307 H30O 107.9 . . ?
C307 C308 H30P 109.5 . . ?
C307 C308 H30Q 109.5 . . ?
H30P C308 H30Q 109.5 . . ?
C307 C308 H30R 109.5 . . ?
H30P C308 H30R 109.5 . . ?
H30Q C308 H30R 109.5 . . ?
N301 C309 C310 115.4(2) . . ?
N301 C309 H30S 108.4 . . ?
C310 C309 H30S 108.4 . . ?
N301 C309 H30T 108.4 . . ?
C310 C309 H30T 108.4 . . ?
H30S C309 H30T 107.5 . . ?
C309 C310 C311 110.2(2) . . ?
C309 C310 H31A 109.6 . . ?
C311 C310 H31A 109.6 . . ?
C309 C310 H31B 109.6 . . ?
C311 C310 H31B 109.6 . . ?
H31A C310 H31B 108.1 . . ?
C312 C311 C310 113.2(3) . . ?
C312 C311 H31C 108.9 . . ?
C310 C311 H31C 108.9 . . ?
C312 C311 H31D 108.9 . . ?
C310 C311 H31D 108.9 . . ?
H31C C311 H31D 107.8 . . ?
C311 C312 H31E 109.5 . . ?
C311 C312 H31F 109.5 . . ?
H31E C312 H31F 109.5 . . ?
C311 C312 H31G 109.5 . . ?
H31E C312 H31G 109.5 . . ?
H31F C312 H31G 109.5 . . ?
N301 C313 C314 114.7(2) . . ?
N301 C313 H31H 108.6 . . ?
C314 C313 H31H 108.6 . . ?
N301 C313 H31I 108.6 . . ?
C314 C313 H31I 108.6 . . ?
H31H C313 H31I 107.6 . . ?
C315 C314 C313 113.3(3) . . ?
C315 C314 H31J 108.9 . . ?
C313 C314 H31J 108.9 . . ?
C315 C314 H31K 108.9 . . ?
C313 C314 H31K 108.9 . . ?
H31J C314 H31K 107.7 . . ?
C316 C315 C314 113.1(3) . . ?
C316 C315 H31L 109.0 . . ?
C314 C315 H31L 109.0 . . ?
C316 C315 H31M 109.0 . . ?
C314 C315 H31M 109.0 . . ?
H31L C315 H31M 107.8 . . ?
C315 C316 H31N 109.5 . . ?
C315 C316 H31O 109.5 . . ?
H31N C316 H31O 109.5 . . ?
C315 C316 H31P 109.5 . . ?
H31N C316 H31P 109.5 . . ?
H31O C316 H31P 109.5 . . ?
C401 O402 C402 112.4(3) . . ?
C401 O403 C403 112.6(3) . . ?
O401 C401 O402 129.4(4) . . ?
O401 C401 O403 125.5(4) . . ?
O402 C401 O403 105.1(3) . . ?
O402 C402 H40A 109.5 . . ?
O402 C402 H40B 109.5 . . ?
H40A C402 H40B 109.5 . . ?
O402 C402 H40C 109.5 . . ?
H40A C402 H40C 109.5 . . ?
H40B C402 H40C 109.5 . . ?
O403 C403 H40D 109.5 . . ?
O403 C403 H40E 109.5 . . ?
H40D C403 H40E 109.5 . . ?
O403 C403 H40F 109.5 . . ?
H40D C403 H40F 109.5 . . ?
H40E C403 H40F 109.5 . . ?
C501 O502 C502 117.0(4) . . ?
O502 C501 O501 128.3(3) . . ?
O502 C501 O503 113.4(3) . . ?
O501 C501 O503 117.8(3) . . ?
O502 C502 H50A 109.5 . . ?
O502 C502 H50B 109.5 . . ?
H50A C502 H50B 109.5 . . ?
O502 C502 H50C 109.5 . . ?
H50A C502 H50C 109.5 . . ?
H50B C502 H50C 109.5 . . ?
O1 C1 C3 107.4(3) . . ?
O1 C1 C2 104.7(3) . . ?
C3 C1 C2 114.7(4) . . ?
O1 C1 C4 109.6(3) . . ?
C3 C1 C4 110.9(3) . . ?
C2 C1 C4 109.3(4) . . ?
C1 C2 H2A 109.5 . . ?
C1 C2 H2B 109.5 . . ?
H2A C2 H2B 109.5 . . ?
C1 C2 H2C 109.5 . . ?
H2A C2 H2C 109.5 . . ?
H2B C2 H2C 109.5 . . ?
C1 C3 H3A 109.5 . . ?
C1 C3 H3B 109.5 . . ?
H3A C3 H3B 109.5 . . ?
C1 C3 H3C 109.5 . . ?
H3A C3 H3C 109.5 . . ?
H3B C3 H3C 109.5 . . ?
C1 C4 H4A 109.5 . . ?
C1 C4 H4B 109.5 . . ?
H4A C4 H4B 109.5 . . ?
C1 C4 H4C 109.5 . . ?
H4A C4 H4C 109.5 . . ?
H4B C4 H4C 109.5 . . ?
V2 F1 V3 90.11(5) . . ?
V2 F1 V4 87.26(5) . . ?
V3 F1 V4 87.48(5) . . ?
V11 F2 V10 88.21(5) . . ?
V11 F2 V12 87.82(5) . . ?
V10 F2 V12 88.14(5) . . ?
C1 O1 V1 137.0(2) . . ?
V2 O6 V3 115.44(9) . . ?
V2 O7 V4 114.88(9) . . ?
V3 O8 V4 115.20(9) . . ?
V1 O9 V9 132.18(10) . . ?
V1 O9 V2 112.01(9) . . ?
V9 O9 V2 104.79(8) . . ?
V1 O10 V5 131.83(10) . . ?
V1 O10 V3 112.91(9) . . ?
V5 O10 V3 103.29(8) . . ?
V8 O11 V2 134.63(10) . . ?
V8 O11 V9 97.65(8) . . ?
V2 O11 V9 102.77(8) . . ?
V6 O12 V3 134.82(10) . . ?
V6 O12 V5 98.04(8) . . ?
V3 O12 V5 102.23(8) . . ?
V8 O13 V7 99.15(8) . . ?
V8 O13 V4 133.78(10) . . ?
V7 O13 V4 101.88(8) . . ?
V6 O14 V7 99.28(8) . . ?
V6 O14 V4 134.04(10) . . ?
V7 O14 V4 101.41(8) . . ?
V5 O20 V10 138.09(10) . . ?
V6 O21 V5 100.32(8) . . ?
V6 O21 V11 103.35(8) . . ?
V5 O21 V11 130.45(9) . . ?
V7 O22 V6 99.65(8) . . ?
V7 O22 V11 132.65(9) . . ?
V6 O22 V11 100.15(8) . . ?
V7 O23 V8 99.33(8) . . ?
V7 O23 V12 132.49(10) . . ?
V8 O23 V12 99.67(8) . . ?
V8 O24 V9 100.00(8) . . ?
V8 O24 V12 104.06(8) . . ?
V9 O24 V12 129.75(9) . . ?
V9 O25 V10 138.26(10) . . ?
V11 O26 V10 115.04(9) . . ?
V11 O27 V12 114.67(9) . . ?
V12 O28 V10 115.08(9) . . ?
O2 V1 O1 105.87(10) . . ?
O2 V1 O9 106.63(9) . . ?
O1 V1 O9 112.08(9) . . ?
O2 V1 O10 107.23(9) . . ?
O1 V1 O10 114.38(10) . . ?
O9 V1 O10 110.14(8) . . ?
O3 V2 O7 102.14(9) . . ?
O3 V2 O6 103.08(9) . . ?
O7 V2 O6 96.01(8) . . ?
O3 V2 O11 102.29(9) . . ?
O7 V2 O11 90.82(8) . . ?
O6 V2 O11 151.65(8) . . ?
O3 V2 O9 98.79(9) . . ?
O7 V2 O9 157.20(8) . . ?
O6 V2 O9 87.93(8) . . ?
O11 V2 O9 75.87(7) . . ?
O3 V2 F1 178.40(8) . . ?
O7 V2 F1 79.46(7) . . ?
O6 V2 F1 76.68(7) . . ?
O11 V2 F1 77.60(6) . . ?
O9 V2 F1 79.63(6) . . ?
O3 V2 V4 134.67(7) . . ?
O7 V2 V4 32.69(6) . . ?
O6 V2 V4 84.70(6) . . ?
O11 V2 V4 86.43(5) . . ?
O9 V2 V4 126.32(5) . . ?
F1 V2 V4 46.93(4) . . ?
O3 V2 V3 134.97(7) . . ?
O7 V2 V3 83.31(6) . . ?
O6 V2 V3 32.38(6) . . ?
O11 V2 V3 122.46(5) . . ?
O9 V2 V3 88.31(5) . . ?
F1 V2 V3 44.99(4) . . ?
V4 V2 V3 59.615(14) . . ?
O4 V3 O8 102.28(9) . . ?
O4 V3 O6 104.35(9) . . ?
O8 V3 O6 95.36(8) . . ?
O4 V3 O12 101.25(8) . . ?
O8 V3 O12 91.34(8) . . ?
O6 V3 O12 151.45(8) . . ?
O4 V3 O10 98.58(9) . . ?
O8 V3 O10 157.77(8) . . ?
O6 V3 O10 86.79(8) . . ?
O12 V3 O10 77.02(7) . . ?
O4 V3 F1 178.05(8) . . ?
O8 V3 F1 79.38(7) . . ?
O6 V3 F1 76.41(7) . . ?
O12 V3 F1 77.63(6) . . ?
O10 V3 F1 79.64(6) . . ?
O4 V3 V4 134.94(7) . . ?
O8 V3 V4 32.73(6) . . ?
O6 V3 V4 84.29(6) . . ?
O12 V3 V4 86.56(5) . . ?
O10 V3 V4 126.28(5) . . ?
F1 V3 V4 46.77(4) . . ?
O4 V3 V2 136.07(7) . . ?
O8 V3 V2 82.84(6) . . ?
O6 V3 V2 32.18(6) . . ?
O12 V3 V2 122.40(5) . . ?
O10 V3 V2 87.49(5) . . ?
F1 V3 V2 44.90(4) . . ?
V4 V3 V2 59.347(14) . . ?
O5 V4 O7 103.19(9) . . ?
O5 V4 O8 102.70(9) . . ?
O7 V4 O8 94.18(8) . . ?
O5 V4 O13 101.38(9) . . ?
O7 V4 O13 89.54(8) . . ?
O8 V4 O13 154.08(8) . . ?
O5 V4 O14 100.93(9) . . ?
O7 V4 O14 154.26(8) . . ?
O8 V4 O14 89.16(8) . . ?
O13 V4 O14 76.95(7) . . ?
O5 V4 F1 178.59(9) . . ?
O7 V4 F1 78.10(7) . . ?
O8 V4 F1 77.71(7) . . ?
O13 V4 F1 78.00(6) . . ?
O14 V4 F1 77.71(6) . . ?
O5 V4 V7 103.55(7) . . ?
O7 V4 V7 124.97(6) . . ?
O8 V4 V7 124.88(6) . . ?
O13 V4 V7 38.33(5) . . ?
O14 V4 V7 38.63(5) . . ?
F1 V4 V7 75.16(4) . . ?
O5 V4 V2 135.51(7) . . ?
O7 V4 V2 32.43(6) . . ?
O8 V4 V2 83.89(6) . . ?
O13 V4 V2 85.67(5) . . ?
O14 V4 V2 123.32(5) . . ?
F1 V4 V2 45.81(4) . . ?
V7 V4 V2 108.169(17) . . ?
O5 V4 V3 134.72(7) . . ?
O7 V4 V3 84.42(6) . . ?
O8 V4 V3 32.07(6) . . ?
O13 V4 V3 123.50(5) . . ?
O14 V4 V3 85.01(5) . . ?
F1 V4 V3 45.75(4) . . ?
V7 V4 V3 107.986(17) . . ?
V2 V4 V3 61.037(14) . . ?
O15 V5 O20 106.07(9) . . ?
O15 V5 O21 105.32(9) . . ?
O20 V5 O21 95.73(8) . . ?
O15 V5 O10 104.21(9) . . ?
O20 V5 O10 95.06(8) . . ?
O21 V5 O10 144.23(8) . . ?
O15 V5 O12 104.60(8) . . ?
O20 V5 O12 149.33(8) . . ?
O21 V5 O12 76.36(7) . . ?
O10 V5 O12 77.05(7) . . ?
O15 V5 V6 116.23(7) . . ?
O20 V5 V6 123.45(6) . . ?
O21 V5 V6 39.34(5) . . ?
O10 V5 V6 108.21(5) . . ?
O12 V5 V6 38.12(5) . . ?
O16 V6 O12 107.28(9) . . ?
O16 V6 O14 106.95(9) . . ?
O12 V6 O14 97.40(8) . . ?
O16 V6 O21 108.02(9) . . ?
O12 V6 O21 82.95(8) . . ?
O14 V6 O21 143.18(8) . . ?
O16 V6 O22 107.14(9) . . ?
O12 V6 O22 144.95(8) . . ?
O14 V6 O22 78.67(8) . . ?
O21 V6 O22 80.42(7) . . ?
O16 V6 V7 119.85(7) . . ?
O12 V6 V7 122.92(6) . . ?
O14 V6 V7 41.20(6) . . ?
O21 V6 V7 108.86(5) . . ?
O22 V6 V7 38.68(5) . . ?
O16 V6 V5 121.82(7) . . ?
O12 V6 V5 43.85(5) . . ?
O14 V6 V5 123.16(6) . . ?
O21 V6 V5 40.34(5) . . ?
O22 V6 V5 109.74(5) . . ?
V7 V6 V5 117.199(18) . . ?
O16 V6 V11 113.67(7) . . ?
O12 V6 V11 116.48(6) . . ?
O14 V6 V11 113.52(6) . . ?
O21 V6 V11 39.71(5) . . ?
O22 V6 V11 40.71(5) . . ?
V7 V6 V11 72.863(15) . . ?
V5 V6 V11 73.250(15) . . ?
O17 V7 O23 107.62(9) . . ?
O17 V7 O22 106.70(9) . . ?
O23 V7 O22 99.46(8) . . ?
O17 V7 O13 107.84(9) . . ?
O23 V7 O13 80.49(8) . . ?
O22 V7 O13 143.68(8) . . ?
O17 V7 O14 106.78(9) . . ?
O23 V7 O14 144.15(8) . . ?
O22 V7 O14 79.94(8) . . ?
O13 V7 O14 79.73(8) . . ?
O17 V7 V8 121.54(7) . . ?
O23 V7 V8 41.97(6) . . ?
O22 V7 V8 123.77(6) . . ?
O13 V7 V8 39.84(5) . . ?
O14 V7 V8 109.08(6) . . ?
O17 V7 V6 119.84(7) . . ?
O23 V7 V6 124.10(6) . . ?
O22 V7 V6 41.67(6) . . ?
O13 V7 V6 108.91(6) . . ?
O14 V7 V6 39.51(5) . . ?
V8 V7 V6 117.349(19) . . ?
O17 V7 V4 112.02(8) . . ?
O23 V7 V4 115.22(6) . . ?
O22 V7 V4 114.77(6) . . ?
O13 V7 V4 39.79(5) . . ?
O14 V7 V4 39.96(5) . . ?
V8 V7 V4 73.591(16) . . ?
V6 V7 V4 73.485(15) . . ?
O18 V8 O11 107.08(9) . . ?
O18 V8 O13 107.24(9) . . ?
O11 V8 O13 97.37(8) . . ?
O18 V8 O24 107.44(9) . . ?
O11 V8 O24 83.33(8) . . ?
O13 V8 O24 143.40(8) . . ?
O18 V8 O23 107.19(9) . . ?
O11 V8 O23 145.12(8) . . ?
O13 V8 O23 78.44(8) . . ?
O24 V8 O23 80.53(8) . . ?
O18 V8 V7 120.19(7) . . ?
O11 V8 V7 122.75(6) . . ?
O13 V8 V7 41.01(5) . . ?
O24 V8 V7 109.01(5) . . ?
O23 V8 V7 38.70(5) . . ?
O18 V8 V9 121.30(7) . . ?
O11 V8 V9 44.06(6) . . ?
O13 V8 V9 123.45(6) . . ?
O24 V8 V9 40.49(5) . . ?
O23 V8 V9 109.96(5) . . ?
V7 V8 V9 117.355(18) . . ?
O18 V8 V12 113.74(7) . . ?
O11 V8 V12 116.27(6) . . ?
O13 V8 V12 113.61(6) . . ?
O24 V8 V12 39.35(5) . . ?
O23 V8 V12 41.19(5) . . ?
V7 V8 V12 73.154(15) . . ?
V9 V8 V12 72.876(15) . . ?
O19 V9 O25 105.94(9) . . ?
O19 V9 O24 105.41(9) . . ?
O25 V9 O24 95.85(8) . . ?
O19 V9 O9 104.47(9) . . ?
O25 V9 O9 95.23(8) . . ?
O24 V9 O9 143.77(8) . . ?
O19 V9 O11 104.98(9) . . ?
O25 V9 O11 149.07(8) . . ?
O24 V9 O11 76.72(7) . . ?
O9 V9 O11 76.13(7) . . ?
O19 V9 V8 116.56(7) . . ?
O25 V9 V8 123.51(6) . . ?
O24 V9 V8 39.51(5) . . ?
O9 V9 V8 107.51(5) . . ?
O11 V9 V8 38.29(5) . . ?
O29 V10 O26 102.14(9) . . ?
O29 V10 O28 102.61(9) . . ?
O26 V10 O28 91.06(8) . . ?
O29 V10 O20 99.98(9) . . ?
O26 V10 O20 85.82(8) . . ?
O28 V10 O20 157.35(8) . . ?
O29 V10 O25 100.55(8) . . ?
O26 V10 O25 157.29(8) . . ?
O28 V10 O25 84.63(8) . . ?
O20 V10 O25 89.63(8) . . ?
O29 V10 F2 179.64(9) . . ?
O26 V10 F2 77.97(7) . . ?
O28 V10 F2 77.72(7) . . ?
O20 V10 F2 79.69(6) . . ?
O25 V10 F2 79.33(6) . . ?
O29 V10 V11 134.25(7) . . ?
O26 V10 V11 32.18(6) . . ?
O28 V10 V11 82.21(6) . . ?
O20 V10 V11 83.29(5) . . ?
O25 V10 V11 125.17(5) . . ?
F2 V10 V11 45.88(4) . . ?
O29 V10 V12 134.34(7) . . ?
O26 V10 V12 82.12(6) . . ?
O28 V10 V12 31.84(6) . . ?
O20 V10 V12 125.66(5) . . ?
O25 V10 V12 82.55(5) . . ?
F2 V10 V12 45.99(4) . . ?
V11 V10 V12 59.815(14) . . ?
O30 V11 O26 103.63(9) . . ?
O30 V11 O27 103.53(9) . . ?
O26 V11 O27 94.70(8) . . ?
O30 V11 O21 100.31(9) . . ?
O26 V11 O21 90.68(8) . . ?
O27 V11 O21 153.53(8) . . ?
O30 V11 O22 99.73(9) . . ?
O26 V11 O22 154.89(8) . . ?
O27 V11 O22 88.64(8) . . ?
O21 V11 O22 76.08(7) . . ?
O30 V11 F2 176.76(8) . . ?
O26 V11 F2 78.61(7) . . ?
O27 V11 F2 78.49(7) . . ?
O21 V11 F2 77.22(6) . . ?
O22 V11 F2 77.70(6) . . ?
O30 V11 V6 103.11(7) . . ?
O26 V11 V6 124.49(6) . . ?
O27 V11 V6 124.42(6) . . ?
O21 V11 V6 36.94(5) . . ?
O22 V11 V6 39.14(5) . . ?
F2 V11 V6 73.66(4) . . ?
O30 V11 V12 136.08(7) . . ?
O26 V11 V12 82.85(6) . . ?
O27 V11 V12 32.77(6) . . ?
O21 V11 V12 123.25(5) . . ?
O22 V11 V12 86.73(5) . . ?
F2 V11 V12 46.17(4) . . ?
V6 V11 V12 108.452(17) . . ?
O30 V11 V10 136.40(7) . . ?
O26 V11 V10 32.78(6) . . ?
O27 V11 V10 85.18(6) . . ?
O21 V11 V10 85.46(5) . . ?
O22 V11 V10 123.38(5) . . ?
F2 V11 V10 45.91(4) . . ?
V6 V11 V10 106.528(17) . . ?
V12 V11 V10 60.129(14) . . ?
O31 V12 O28 103.73(10) . . ?
O31 V12 O27 102.26(9) . . ?
O28 V12 O27 95.14(8) . . ?
O31 V12 O24 101.85(9) . . ?
O28 V12 O24 91.29(8) . . ?
O27 V12 O24 152.75(8) . . ?
O31 V12 O23 100.07(9) . . ?
O28 V12 O23 154.80(8) . . ?
O27 V12 O23 87.73(8) . . ?
O24 V12 O23 75.72(7) . . ?
O31 V12 F2 177.34(9) . . ?
O28 V12 F2 78.82(7) . . ?
O27 V12 F2 78.12(7) . . ?
O24 V12 F2 77.21(6) . . ?
O23 V12 F2 77.29(6) . . ?
O31 V12 V8 104.68(7) . . ?
O28 V12 V8 124.51(6) . . ?
O27 V12 V8 123.36(6) . . ?
O24 V12 V8 36.60(5) . . ?
O23 V12 V8 39.14(5) . . ?
F2 V12 V8 73.06(4) . . ?
O31 V12 V11 134.62(7) . . ?
O28 V12 V11 83.34(6) . . ?
O27 V12 V11 32.56(6) . . ?
O24 V12 V11 123.01(5) . . ?
O23 V12 V11 85.84(5) . . ?
F2 V12 V11 46.01(4) . . ?
V8 V12 V11 107.454(17) . . ?
O31 V12 V10 136.73(8) . . ?
O28 V12 V10 33.08(6) . . ?
O27 V12 V10 84.95(6) . . ?
O24 V12 V10 86.16(5) . . ?
O23 V12 V10 122.98(5) . . ?
F2 V12 V10 45.86(4) . . ?
V8 V12 V10 106.325(17) . . ?
V11 V12 V10 60.056(14) . . ?

loop_
_geom_bond_atom_site_label_1
_geom_bond_atom_site_label_2
_geom_bond_distance
_geom_bond_site_symmetry_2
_geom_bond_publ_flag
N101 C109 1.517(3) . ?
N101 C105 1.522(4) . ?
N101 C101 1.525(4) . ?
N101 C113 1.526(3) . ?
C101 C102 1.520(4) . ?
C101 H10A 0.9700 . ?
C101 H10B 0.9700 . ?
C102 C103 1.525(4) . ?
C102 H10C 0.9700 . ?
C102 H10D 0.9700 . ?
C103 C104 1.524(4) . ?
C103 H10E 0.9700 . ?
C103 H10F 0.9700 . ?
C104 H10G 0.9600 . ?
C104 H10H 0.9600 . ?
C104 H10I 0.9600 . ?
C105 C106 1.529(4) . ?
C105 H10J 0.9700 . ?
C105 H10K 0.9700 . ?
C106 C107 1.532(5) . ?
C106 H10L 0.9700 . ?
C106 H10M 0.9700 . ?
C107 C108 1.497(5) . ?
C107 H10N 0.9700 . ?
C107 H10O 0.9700 . ?
C108 H10P 0.9600 . ?
C108 H10Q 0.9600 . ?
C108 H10R 0.9600 . ?
C109 C110 1.517(4) . ?
C109 H10S 0.9700 . ?
C109 H10T 0.9700 . ?
C110 C111 1.533(4) . ?
C110 H11A 0.9700 . ?
C110 H11B 0.9700 . ?
C111 C112 1.515(5) . ?
C111 H11C 0.9700 . ?
C111 H11D 0.9700 . ?
C112 H11E 0.9600 . ?
C112 H11F 0.9600 . ?
C112 H11G 0.9600 . ?
C113 C114 1.513(4) . ?
C113 H11H 0.9700 . ?
C113 H11I 0.9700 . ?
C114 C115 1.532(4) . ?
C114 H11J 0.9700 . ?
C114 H11K 0.9700 . ?
C115 C116 1.527(5) . ?
C115 H11L 0.9700 . ?
C115 H11M 0.9700 . ?
C116 H11N 0.9600 . ?
C116 H11O 0.9600 . ?
C116 H11P 0.9600 . ?
N201 C209 1.514(4) . ?
N201 C213 1.516(3) . ?
N201 C205 1.520(4) . ?
N201 C201 1.528(4) . ?
C201 C202 1.527(5) . ?
C201 H20A 0.9700 . ?
C201 H20B 0.9700 . ?
C202 C203 1.518(5) . ?
C202 H20C 0.9700 . ?
C202 H20D 0.9700 . ?
C203 C204 1.428(8) . ?
C203 H20E 0.9700 . ?
C203 H20F 0.9700 . ?
C204 H20G 0.9600 . ?
C204 H20H 0.9600 . ?
C204 H20I 0.9600 . ?
C205 C206 1.511(5) . ?
C205 H20J 0.9700 . ?
C205 H20K 0.9700 . ?
C206 C207 1.521(5) . ?
C206 H20L 0.9700 . ?
C206 H20M 0.9700 . ?
C207 C208 1.500(6) . ?
C207 H20N 0.9700 . ?
C207 H20O 0.9700 . ?
C208 H20P 0.9600 . ?
C208 H20Q 0.9600 . ?
C208 H20R 0.9600 . ?
C209 C210 1.523(4) . ?
C209 H20S 0.9700 . ?
C209 H20T 0.9700 . ?
C210 C211 1.532(5) . ?
C210 H21A 0.9700 . ?
C210 H21B 0.9700 . ?
C211 C212 1.517(6) . ?
C211 H21C 0.9700 . ?
C211 H21D 0.9700 . ?
C212 H21E 0.9600 . ?
C212 H21F 0.9600 . ?
C212 H21G 0.9600 . ?
C213 C214 1.514(4) . ?
C213 H21H 0.9700 . ?
C213 H21I 0.9700 . ?
C214 C215 1.492(4) . ?
C214 H21J 0.9700 . ?
C214 H21K 0.9700 . ?
C215 C216 1.488(5) . ?
C215 H21L 0.9700 . ?
C215 H21M 0.9700 . ?
C216 H21N 0.9600 . ?
C216 H21O 0.9600 . ?
C216 H21P 0.9600 . ?
N301 C309 1.517(4) . ?
N301 C305 1.520(4) . ?
N301 C301 1.521(4) . ?
N301 C313 1.525(4) . ?
C301 C302 1.518(4) . ?
C301 H30A 0.9700 . ?
C301 H30B 0.9700 . ?
C302 C303 1.515(4) . ?
C302 H30C 0.9700 . ?
C302 H30D 0.9700 . ?
C303 C304 1.518(4) . ?
C303 H30E 0.9700 . ?
C303 H30F 0.9700 . ?
C304 H30G 0.9600 . ?
C304 H30H 0.9600 . ?
C304 H30I 0.9600 . ?
C305 C306 1.514(4) . ?
C305 H30J 0.9700 . ?
C305 H30K 0.9700 . ?
C306 C307 1.518(4) . ?
C306 H30L 0.9700 . ?
C306 H30M 0.9700 . ?
C307 C308 1.525(5) . ?
C307 H30N 0.9700 . ?
C307 H30O 0.9700 . ?
C308 H30P 0.9600 . ?
C308 H30Q 0.9600 . ?
C308 H30R 0.9600 . ?
C309 C310 1.527(4) . ?
C309 H30S 0.9700 . ?
C309 H30T 0.9700 . ?
C310 C311 1.529(4) . ?
C310 H31A 0.9700 . ?
C310 H31B 0.9700 . ?
C311 C312 1.518(5) . ?
C311 H31C 0.9700 . ?
C311 H31D 0.9700 . ?
C312 H31E 0.9600 . ?
C312 H31F 0.9600 . ?
C312 H31G 0.9600 . ?
C313 C314 1.544(5) . ?
C313 H31H 0.9700 . ?
C313 H31I 0.9700 . ?
C314 C315 1.523(5) . ?
C314 H31J 0.9700 . ?
C314 H31K 0.9700 . ?
C315 C316 1.508(5) . ?
C315 H31L 0.9700 . ?
C315 H31M 0.9700 . ?
C316 H31N 0.9600 . ?
C316 H31O 0.9600 . ?
C316 H31P 0.9600 . ?
O401 C401 1.174(4) . ?
O402 C401 1.313(4) . ?
O402 C402 1.483(5) . ?
O403 C401 1.342(5) . ?
O403 C403 1.453(5) . ?
C402 H40A 0.9600 . ?
C402 H40B 0.9600 . ?
C402 H40C 0.9600 . ?
C403 H40D 0.9600 . ?
C403 H40E 0.9600 . ?
C403 H40F 0.9600 . ?
O501 C501 1.286(5) . ?
O502 C501 1.229(5) . ?
O502 C502 1.506(6) . ?
O503 C501 1.343(5) . ?
C502 H50A 0.9600 . ?
C502 H50B 0.9600 . ?
C502 H50C 0.9600 . ?
C1 O1 1.455(3) . ?
C1 C3 1.493(5) . ?
C1 C2 1.504(5) . ?
C1 C4 1.514(5) . ?
C2 H2A 0.9600 . ?
C2 H2B 0.9600 . ?
C2 H2C 0.9600 . ?
C3 H3A 0.9600 . ?
C3 H3B 0.9600 . ?
C3 H3C 0.9600 . ?
C4 H4A 0.9600 . ?
C4 H4B 0.9600 . ?
C4 H4C 0.9600 . ?
F1 V2 2.1959(14) . ?
F1 V3 2.1992(14) . ?
F1 V4 2.2369(14) . ?
F2 V11 2.2099(14) . ?
F2 V10 2.2111(14) . ?
F2 V12 2.2159(14) . ?
O1 V1 1.745(2) . ?
O2 V1 1.584(2) . ?
O3 V2 1.5965(18) . ?
O4 V3 1.5979(18) . ?
O5 V4 1.5872(18) . ?
O6 V2 1.8349(18) . ?
O6 V3 1.8447(18) . ?
O7 V2 1.8083(18) . ?
O7 V4 1.8208(19) . ?
O8 V3 1.7999(18) . ?
O8 V4 1.8328(18) . ?
O9 V1 1.8025(18) . ?
O9 V9 1.9548(18) . ?
O9 V2 2.0274(18) . ?
O10 V1 1.8109(18) . ?
O10 V5 1.9537(18) . ?
O10 V3 2.0329(18) . ?
O11 V8 1.8256(18) . ?
O11 V2 1.9892(18) . ?
O11 V9 2.0485(18) . ?
O12 V6 1.8237(18) . ?
O12 V3 1.9695(17) . ?
O12 V5 2.0467(18) . ?
O13 V8 1.8816(18) . ?
O13 V7 1.9274(18) . ?
O13 V4 1.9889(18) . ?
O14 V6 1.8711(18) . ?
O14 V7 1.9370(18) . ?
O14 V4 1.9924(18) . ?
O15 V5 1.5955(18) . ?
O16 V6 1.5902(18) . ?
O17 V7 1.5865(19) . ?
O18 V8 1.5881(18) . ?
O19 V9 1.5986(18) . ?
O20 V5 1.7058(18) . ?
O20 V10 1.9617(18) . ?
O21 V6 1.8851(17) . ?
O21 V5 1.9248(18) . ?
O21 V11 2.0040(17) . ?
O22 V7 1.8399(18) . ?
O22 V6 1.9571(18) . ?
O22 V11 2.0223(18) . ?
O23 V7 1.8374(18) . ?
O23 V8 1.9652(18) . ?
O23 V12 2.0505(18) . ?
O24 V8 1.8863(18) . ?
O24 V9 1.9251(18) . ?
O24 V12 2.0059(18) . ?
O25 V9 1.7060(18) . ?
O25 V10 1.9706(18) . ?
O26 V11 1.8086(18) . ?
O26 V10 1.8390(18) . ?
O27 V11 1.8180(18) . ?
O27 V12 1.8282(18) . ?
O28 V12 1.7937(19) . ?
O28 V10 1.8555(18) . ?
O29 V10 1.5998(18) . ?
O30 V11 1.5953(18) . ?
O31 V12 1.5940(19) . ?
V2 V4 3.0587(6) . ?
V2 V3 3.1109(6) . ?
V3 V4 3.0672(6) . ?
V4 V7 3.0412(6) . ?
V5 V6 2.9255(6) . ?
V6 V7 2.9022(6) . ?
V6 V11 3.0519(6) . ?
V7 V8 2.8997(6) . ?
V8 V9 2.9197(6) . ?
V8 V12 3.0692(6) . ?
V10 V11 3.0770(6) . ?
V10 V12 3.0793(6) . ?
V11 V12 3.0695(6) . ?
